data_1555924
loop_
_publ_author_name
'Choi, Chulho'
'Nuhant, Philippe'
'Mousseau, James J.'
'Yang, Xiaojing'
'Gerstenberger, Brian S.'
'Williams, Jessica M.'
'Wright, Stephen W.'

_publ_section_title
;
 Synthesis of Chiral Azabicycles from Pyroglutaminols.
;
_journal_issue 21
_journal_name_full 'Organic letters'
_journal_page_first 5748
_journal_page_last 5751
_journal_paper_doi 10.1021/acs.orglett.6b03024
_journal_volume 18
_journal_year 2016
_chemical_absolute_configuration ad
_chemical_formula_sum 'C13 H15 N O2'
_chemical_formula_weight 217.26
_space_group_IT_number 19
_space_group_name_Hall 'P 2ac 2ab'
_space_group_name_H-M_alt 'P 21 21 21'
_symmetry_cell_setting orthorhombic
_symmetry_space_group_name_H-M 'P 21 21 21'
_atom_sites_solution_hydrogens geom
_atom_sites_solution_primary direct
_atom_sites_solution_secondary difmap
_audit_creation_method SHELXL-97
_cell_angle_alpha 90.00
_cell_angle_beta 90.00
_cell_angle_gamma 90.00
_cell_formula_units_Z 4
_cell_length_a 5.8422(5)
_cell_length_b 10.2343(9)
_cell_length_c 19.6300(17)
_cell_measurement_reflns_used 9865
_cell_measurement_temperature 298(2)
_cell_measurement_theta_max 69.89
_cell_measurement_theta_min 4.50
_cell_volume 1173.69(18)
_computing_cell_refinement 'Bruker SAINT'
_computing_data_collection 'Bruker APEX2'
_computing_data_reduction 'Bruker SAINT'
_computing_molecular_graphics 'Bruker SHELXTL'
_computing_publication_material 'Bruker SHELXTL'
_computing_structure_refinement 'SHELXL-97 (Sheldrick, 2008)'
_computing_structure_solution 'SHELXS-97 (Sheldrick, 2008)'
_diffrn_ambient_temperature 298(2)
_diffrn_measured_fraction_theta_full 0.999
_diffrn_measured_fraction_theta_max 0.999
_diffrn_measurement_device_type 'Bruker APEX-II CCD'
_diffrn_measurement_method '\f and \w scans'
_diffrn_radiation_monochromator graphite
_diffrn_radiation_source 'fine-focus sealed tube'
_diffrn_radiation_type CuK\a
_diffrn_radiation_wavelength 1.54178
_diffrn_reflns_av_R_equivalents 0.0347
_diffrn_reflns_av_sigmaI/netI 0.0086
_diffrn_reflns_limit_h_max 7
_diffrn_reflns_limit_h_min -7
_diffrn_reflns_limit_k_max 12
_diffrn_reflns_limit_k_min -12
_diffrn_reflns_limit_l_max 23
_diffrn_reflns_limit_l_min -23
_diffrn_reflns_number 36142
_diffrn_reflns_theta_full 70.22
_diffrn_reflns_theta_max 70.22
_diffrn_reflns_theta_min 4.50
_exptl_absorpt_coefficient_mu 0.668
_exptl_absorpt_correction_T_max 1.0
_exptl_absorpt_correction_T_min 0.9272
_exptl_absorpt_correction_type empirical
_exptl_absorpt_process_details SADABS
_exptl_crystal_density_diffrn 1.230
_exptl_crystal_density_method 'not measured'
_exptl_crystal_F_000 464
_refine_diff_density_max 0.132
_refine_diff_density_min -0.102
_refine_diff_density_rms 0.026
_refine_ls_abs_structure_details 'Flack H D (1983), Acta Cryst. A39, 876-881'
_refine_ls_abs_structure_Flack 0.0(2)
_refine_ls_extinction_method none
_refine_ls_goodness_of_fit_ref 1.032
_refine_ls_hydrogen_treatment mixed
_refine_ls_matrix_type full
_refine_ls_number_parameters 146
_refine_ls_number_reflns 2225
_refine_ls_number_restraints 0
_refine_ls_restrained_S_all 1.032
_refine_ls_R_factor_all 0.0310
_refine_ls_R_factor_gt 0.0297
_refine_ls_shift/su_max 0.001
_refine_ls_shift/su_mean 0.000
_refine_ls_structure_factor_coef Fsqd
_refine_ls_weighting_details 'calc w=1/[\s^2^(Fo^2^)+(0.0546P)^2^+0.0910P] where P=(Fo^2^+2Fc^2^)/3'
_refine_ls_weighting_scheme calc
_refine_ls_wR_factor_gt 0.0850
_refine_ls_wR_factor_ref 0.0863
_reflns_number_gt 2145
_reflns_number_total 2225
_reflns_threshold_expression >2sigma(I)
_cod_data_source_file ol6b03024_si_003.cif
_cod_data_source_block z377
_cod_depositor_comments
;
The following automatic conversions were performed:

data item '_symmetry_cell_setting' value 'Orthorhombic' was changed
to 'orthorhombic' in accordance with the
/home/saulius/struct/COD-crude-data/automatic-downloads/DataCite-retrospective/ACS/depositions/lib/dictionaries/cif_core.dic
dictionary named 'cif_core.dic' version 2.4.2 last updated on
2011-04-26.

Automatic conversion script
Id: cif_fix_values 6909 2019-04-08 15:41:33Z antanas 
;
_cod_original_sg_symbol_H-M P2(1)2(1)2(1)
_cod_database_code 1555924

loop_
_symmetry_equiv_pos_as_xyz
'x, y, z'
'-x+1/2, -y, z+1/2'
'-x, y+1/2, -z+1/2'
'x+1/2, -y+1/2, -z'

loop_
_atom_site_label
_atom_site_type_symbol
_atom_site_fract_x
_atom_site_fract_y
_atom_site_fract_z
_atom_site_U_iso_or_equiv
_atom_site_adp_type
_atom_site_occupancy
_atom_site_symmetry_multiplicity
_atom_site_calc_flag
_atom_site_refinement_flags
C1 C 0.1167(3) -0.02824(19) 0.21837(9) 0.0724(4) Uani 1 1 d .
H1 H -0.0030 -0.0873 0.2133 0.087 Uiso 1 1 calc R
C2 C 0.1132(4) 0.0625(2) 0.27168(9) 0.0894(6) Uani 1 1 d .
H2 H -0.0096 0.0640 0.3018 0.107 Uiso 1 1 calc R
C3 C 0.2888(4) 0.14868(19) 0.27960(9) 0.0852(6) Uani 1 1 d .
H3 H 0.2859 0.2088 0.3151 0.102 Uiso 1 1 calc R
C4 C 0.4676(4) 0.14675(18) 0.23576(9) 0.0835(5) Uani 1 1 d .
H4 H 0.5872 0.2058 0.2412 0.100 Uiso 1 1 calc R
C5 C 0.4735(3) 0.05800(17) 0.18313(8) 0.0662(4) Uani 1 1 d .
H5 H 0.5981 0.0574 0.1537 0.079 Uiso 1 1 calc R
C6 C 0.2978(2) -0.03005(13) 0.17327(6) 0.0508(3) Uani 1 1 d .
C7 C 0.3011(3) -0.12151(13) 0.11332(7) 0.0563(3) Uani 1 1 d .
H7A H 0.4563 -0.1277 0.0961 0.068 Uiso 1 1 calc R
H7B H 0.2551 -0.2079 0.1284 0.068 Uiso 1 1 calc R
C8 C 0.1735(2) 0.04225(11) 0.01963(7) 0.0476(3) Uani 1 1 d .
H8 H 0.3294 0.0767 0.0155 0.057 Uiso 1 1 calc R
C9 C 0.0583(3) 0.00236(12) -0.04750(6) 0.0536(3) Uani 1 1 d .
H9 H 0.1363 -0.0731 -0.0676 0.064 Uiso 1 1 calc R
C10 C -0.1539(2) -0.04055(12) -0.00930(7) 0.0534(3) Uani 1 1 d .
H10 H -0.2759 -0.0772 -0.0377 0.064 Uiso 1 1 calc R
C11 C -0.0531(2) -0.13401(12) 0.04309(6) 0.0498(3) Uani 1 1 d .
C12 C -0.0031(2) 0.13673(12) 0.04815(7) 0.0541(3) Uani 1 1 d .
H12A H 0.0106 0.1447 0.0972 0.065 Uiso 1 1 calc R
H12B H 0.0118 0.2226 0.0277 0.065 Uiso 1 1 calc R
C13 C 0.0235(4) 0.10890(16) -0.10050(8) 0.0759(5) Uani 1 1 d .
H13A H -0.0566 0.0735 -0.1390 0.114 Uiso 1 1 calc R
H13B H 0.1697 0.1417 -0.1149 0.114 Uiso 1 1 calc R
H13C H -0.0645 0.1788 -0.0810 0.114 Uiso 1 1 calc R
N1 N 0.15069(18) -0.07983(9) 0.05840(5) 0.0464(2) Uani 1 1 d .
O1 O -0.1358(2) -0.23197(10) 0.06845(6) 0.0753(3) Uani 1 1 d .
O2 O -0.21683(15) 0.07572(10) 0.02925(5) 0.0581(3) Uani 1 1 d .

loop_
_atom_site_aniso_label
_atom_site_aniso_U_11
_atom_site_aniso_U_22
_atom_site_aniso_U_33
_atom_site_aniso_U_23
_atom_site_aniso_U_13
_atom_site_aniso_U_12
C1 0.0563(8) 0.0908(11) 0.0701(9) 0.0028(8) 0.0050(7) 0.0002(8)
C2 0.0852(12) 0.1229(15) 0.0601(9) -0.0043(11) 0.0138(8) 0.0302(13)
C3 0.1156(15) 0.0812(11) 0.0587(9) -0.0104(9) -0.0199(10) 0.0243(12)
C4 0.1109(14) 0.0746(11) 0.0651(9) -0.0059(8) -0.0168(10) -0.0152(10)
C5 0.0664(9) 0.0748(9) 0.0576(7) 0.0040(7) -0.0029(7) -0.0117(8)
C6 0.0527(6) 0.0519(7) 0.0476(6) 0.0057(5) -0.0049(5) 0.0071(6)
C7 0.0592(7) 0.0496(6) 0.0601(7) 0.0003(6) -0.0060(6) 0.0115(6)
C8 0.0444(6) 0.0386(5) 0.0597(7) 0.0055(5) 0.0062(5) -0.0011(5)
C9 0.0666(8) 0.0466(6) 0.0477(6) 0.0022(5) 0.0090(6) 0.0101(6)
C10 0.0552(7) 0.0533(6) 0.0516(7) -0.0047(5) -0.0043(6) -0.0034(6)
C11 0.0601(7) 0.0426(6) 0.0467(6) -0.0041(5) 0.0044(5) -0.0095(6)
C12 0.0600(8) 0.0408(6) 0.0615(7) -0.0033(6) 0.0004(6) 0.0027(5)
C13 0.1038(13) 0.0659(9) 0.0580(8) 0.0160(7) 0.0100(9) 0.0170(9)
N1 0.0511(5) 0.0388(4) 0.0493(5) 0.0018(4) 0.0002(4) -0.0011(4)
O1 0.0924(8) 0.0586(5) 0.0750(7) 0.0110(5) -0.0029(6) -0.0309(6)
O2 0.0478(5) 0.0620(5) 0.0644(5) -0.0070(4) 0.0036(4) 0.0082(4)

loop_
_atom_type_symbol
_atom_type_description
_atom_type_scat_dispersion_real
_atom_type_scat_dispersion_imag
_atom_type_scat_source
C C 0.0181 0.0091 'International Tables Vol C Tables 4.2.6.8 and 6.1.1.4'
H H 0.0000 0.0000 'International Tables Vol C Tables 4.2.6.8 and 6.1.1.4'
N N 0.0311 0.0180 'International Tables Vol C Tables 4.2.6.8 and 6.1.1.4'
O O 0.0492 0.0322 'International Tables Vol C Tables 4.2.6.8 and 6.1.1.4'

loop_
_geom_angle_atom_site_label_1
_geom_angle_atom_site_label_2
_geom_angle_atom_site_label_3
_geom_angle
C6 C1 C2 120.01(16)
C3 C2 C1 120.27(17)
C4 C3 C2 119.95(17)
C3 C4 C5 120.42(19)
C6 C5 C4 121.20(16)
C5 C6 C1 118.14(14)
C5 C6 C7 120.48(13)
C1 C6 C7 121.34(14)
N1 C7 C6 112.95(10)
N1 C8 C12 106.78(10)
N1 C8 C9 100.30(9)
C12 C8 C9 100.82(10)
C10 C9 C13 115.95(13)
C10 C9 C8 90.62(9)
C13 C9 C8 117.08(12)
O2 C10 C9 103.12(10)
O2 C10 C11 105.05(10)
C9 C10 C11 101.54(10)
O1 C11 N1 126.69(13)
O1 C11 C10 129.72(13)
N1 C11 C10 103.52(10)
O2 C12 C8 102.54(9)
C11 N1 C7 125.34(11)
C11 N1 C8 108.34(10)
C7 N1 C8 125.35(10)
C12 O2 C10 105.56(9)

loop_
_geom_bond_atom_site_label_1
_geom_bond_atom_site_label_2
_geom_bond_distance
C1 C6 1.380(2)
C1 C2 1.399(3)
C2 C3 1.362(3)
C3 C4 1.353(3)
C4 C5 1.376(2)
C5 C6 1.379(2)
C6 C7 1.5037(19)
C7 N1 1.4547(17)
C8 N1 1.4690(14)
C8 C12 1.5207(17)
C8 C9 1.5351(19)
C9 C10 1.5139(19)
C9 C13 1.5208(18)
C10 O2 1.4573(16)
C10 C11 1.5229(19)
C11 O1 1.2191(16)
C11 N1 1.3473(17)
C12 O2 1.4445(16)
